data_7208036
loop_
_publ_author_name
'Pan, Yingyi'
'Ma, Deyun'
'Liu, Huimin'
'Wu, Hao'
'He, Dehua'
'Li, Yingwei'

_publ_section_title
;
 Uncoordinated carbonyl groups of MOFs as anchoring sites for the
 preparation of highly active Pd nano-catalysts
;
_journal_issue 21
_journal_name_full 'Journal of Materials Chemistry'
_journal_page_first 10834
_journal_paper_doi 10.1039/c2jm30867c
_journal_volume 22
_journal_year 2012
_chemical_formula_moiety 'C9 H13 N3 O11 Tm'
_chemical_formula_sum 'C9 H13 N3 O11 Tm'
_chemical_formula_weight 508.15
_chemical_name_systematic
;
?
;
_space_group_IT_number 2
_symmetry_cell_setting triclinic
_symmetry_space_group_name_Hall '-P 1'
_symmetry_space_group_name_H-M 'P -1'
_atom_sites_solution_hydrogens geom
_atom_sites_solution_primary direct
_atom_sites_solution_secondary difmap
_audit_creation_method SHELXL-97
_cell_angle_alpha 118.8290(10)
_cell_angle_beta 90.6090(10)
_cell_angle_gamma 91.6870(10)
_cell_formula_units_Z 2
_cell_length_a 6.0200(5)
_cell_length_b 12.7722(11)
_cell_length_c 13.1612(11)
_cell_measurement_reflns_used 3500
_cell_measurement_temperature 296(2)
_cell_measurement_theta_max 28.00
_cell_measurement_theta_min 1.26
_cell_volume 885.79(13)
_computing_cell_refinement 'SAINT (Bruker, 2004)'
_computing_data_collection 'APEX-II (Bruker, 2004)'
_computing_data_reduction SAINT
_computing_molecular_graphics 'SHELXTL-XP (Bruker, 2004)'
_computing_publication_material 'SHELXTL (Bruker, 2004)'
_computing_structure_refinement 'SHELXL-97 (Sheldrick, 1997)'
_computing_structure_solution 'SHELXS-97 (Sheldrick, 1997)'
_diffrn_ambient_temperature 296(2)
_diffrn_measured_fraction_theta_full 0.984
_diffrn_measured_fraction_theta_max 0.984
_diffrn_measurement_device_type 'Bruker APEX-II area-detector diffractometer'
_diffrn_measurement_method '\f and \w scan'
_diffrn_radiation_monochromator graphite
_diffrn_radiation_source 'fine-focus sealed tube'
_diffrn_radiation_type MoK\a
_diffrn_radiation_wavelength 0.71073
_diffrn_reflns_av_R_equivalents 0.0279
_diffrn_reflns_av_sigmaI/netI 0.0577
_diffrn_reflns_limit_h_max 7
_diffrn_reflns_limit_h_min -4
_diffrn_reflns_limit_k_max 15
_diffrn_reflns_limit_k_min -15
_diffrn_reflns_limit_l_max 15
_diffrn_reflns_limit_l_min -15
_diffrn_reflns_number 4623
_diffrn_reflns_theta_full 25.20
_diffrn_reflns_theta_max 25.20
_diffrn_reflns_theta_min 1.77
_diffrn_standards_number 0
_exptl_absorpt_coefficient_mu 5.064
_exptl_absorpt_correction_T_max 0.357
_exptl_absorpt_correction_T_min 0.251
_exptl_absorpt_correction_type multi-scan
_exptl_absorpt_process_details 'SADABS (Sheldrick, 1996)'
_exptl_crystal_colour yellow
_exptl_crystal_density_diffrn 1.905
_exptl_crystal_density_method 'not measured'
_exptl_crystal_description block
_exptl_crystal_F_000 490
_exptl_crystal_size_max 0.30
_exptl_crystal_size_mid 0.26
_exptl_crystal_size_min 0.21
_refine_diff_density_max 1.441
_refine_diff_density_min -1.593
_refine_diff_density_rms 0.213
_refine_ls_extinction_method none
_refine_ls_goodness_of_fit_ref 1.048
_refine_ls_hydrogen_treatment constr
_refine_ls_matrix_type full
_refine_ls_number_parameters 212
_refine_ls_number_reflns 3147
_refine_ls_number_restraints 15
_refine_ls_restrained_S_all 1.048
_refine_ls_R_factor_all 0.0466
_refine_ls_R_factor_gt 0.0402
_refine_ls_shift/su_max 0.000
_refine_ls_shift/su_mean 0.000
_refine_ls_structure_factor_coef Fsqd
_refine_ls_weighting_details 'calc w=1/[\s^2^(Fo^2^)+(0.0519P)^2^+3.9259P] where P=(Fo^2^+2Fc^2^)/3'
_refine_ls_weighting_scheme calc
_refine_ls_wR_factor_gt 0.0987
_refine_ls_wR_factor_ref 0.1036
_reflns_number_gt 2771
_reflns_number_total 3147
_reflns_threshold_expression >2sigma(I)
_cod_data_source_file c2jm30867c.txt
_cod_data_source_block Tm
_cod_original_sg_symbol_H-M P-1
_cod_database_code 7208036

loop_
_symmetry_equiv_pos_as_xyz
'x, y, z'
'-x, -y, -z'

loop_
_atom_site_label
_atom_site_type_symbol
_atom_site_fract_x
_atom_site_fract_y
_atom_site_fract_z
_atom_site_U_iso_or_equiv
_atom_site_adp_type
_atom_site_occupancy
_atom_site_symmetry_multiplicity
_atom_site_calc_flag
_atom_site_refinement_flags
C1 C 0.6106(14) 0.5189(7) 0.0945(7) 0.0221(18) Uani 1 1 d .
H1 H 0.6928 0.5341 0.1607 0.027 Uiso 1 1 calc R
N1 N 0.4236(11) 0.4522(6) 0.0699(6) 0.0215(15) Uani 1 1 d .
O1 O 0.0497(9) 0.3209(5) 0.0147(5) 0.0250(13) Uani 1 1 d .
Tm1 Tm 0.22197(5) 0.33935(3) 0.17829(3) 0.01648(13) Uani 1 1 d .
C2 C 0.3116(14) 0.4337(7) -0.0276(7) 0.0222(18) Uani 1 1 d .
N2 N 0.0703(11) 0.1211(6) 0.0558(6) 0.0199(14) Uani 1 1 d .
O2 O -0.0202(11) 0.3444(6) -0.1388(5) 0.0333(15) Uani 1 1 d .
C3 C 0.0960(13) 0.3600(7) -0.0544(7) 0.0206(17) Uani 1 1 d .
N3 N 0.0858(11) 0.4269(6) 0.3914(5) 0.0196(14) Uani 1 1 d .
O3 O 0.3066(10) 0.2144(5) 0.2520(5) 0.0281(14) Uani 1 1 d .
C4 C 0.1173(14) 0.0493(7) 0.1000(7) 0.0236(18) Uani 1 1 d .
C5 C -0.0473(14) 0.0712(7) -0.0447(7) 0.0254(19) Uani 1 1 d .
H5 H -0.0832 0.1181 -0.0785 0.030 Uiso 1 1 calc R
C6 C 0.2498(16) 0.1070(8) 0.2131(7) 0.030(2) Uani 1 1 d .
O1W O 0.4945(9) 0.2213(5) 0.0510(5) 0.0277(13) Uani 1 1 d D
H1W H 0.6206 0.2482 0.0823 0.041 Uiso 1 1 d RD
H2W H 0.4950 0.2095 -0.0175 0.041 Uiso 1 1 d RD
O2W O 0.1295(10) 0.5409(5) 0.2590(5) 0.0303(14) Uani 1 1 d D
H3W H 0.1963 0.5956 0.3179 0.045 Uiso 1 1 d RD
H4W H 0.0705 0.5705 0.2211 0.045 Uiso 1 1 d RD
O3W O 0.273(8) 0.149(4) 0.591(6) 0.96(9) Uani 1 1 d D
H5W H 0.1390 0.1428 0.5986 1.442 Uiso 1 1 d RD
H6W H 0.3092 0.2099 0.5875 1.442 Uiso 1 1 d RD
O4W O 0.786(5) 0.2898(12) 0.5291(12) 0.270(15) Uani 1 1 d D
H7W H 0.9030 0.2623 0.5354 0.405 Uiso 1 1 d RD
H8W H 0.6778 0.2672 0.5514 0.405 Uiso 1 1 d RD
O5W O 0.4197(13) 0.8029(7) 0.1672(6) 0.054(2) Uani 1 1 d D
H9W H 0.3067 0.8302 0.1517 0.081 Uiso 1 1 d RD
H10W H 0.5318 0.8464 0.1729 0.081 Uiso 1 1 d RD
O4 O 0.3004(16) 0.0440(6) 0.2562(7) 0.063(3) Uani 1 1 d .
O6 O -0.4631(9) 0.4311(5) 0.2960(5) 0.0232(13) Uani 1 1 d .
O5 O -0.1643(9) 0.3342(5) 0.2031(5) 0.0253(13) Uani 1 1 d .
C7 C -0.1239(12) 0.4604(7) 0.4034(7) 0.0174(16) Uani 1 1 d .
C8 C 0.2084(13) 0.4652(7) 0.4894(7) 0.0192(17) Uani 1 1 d .
H8 H 0.3538 0.4410 0.4849 0.023 Uiso 1 1 calc R
C9 C -0.2618(13) 0.4059(7) 0.2939(7) 0.0181(16) Uiso 1 1 d .

loop_
_atom_site_aniso_label
_atom_site_aniso_U_11
_atom_site_aniso_U_22
_atom_site_aniso_U_33
_atom_site_aniso_U_23
_atom_site_aniso_U_13
_atom_site_aniso_U_12
C1 0.026(5) 0.028(4) 0.015(4) 0.013(4) -0.005(3) -0.004(4)
N1 0.021(4) 0.026(4) 0.024(4) 0.017(3) -0.006(3) -0.002(3)
O1 0.023(3) 0.029(3) 0.022(3) 0.012(3) -0.006(2) -0.009(3)
Tm1 0.0125(2) 0.0200(2) 0.01556(19) 0.00767(15) -0.00355(13) -0.00109(13)
C2 0.024(5) 0.023(4) 0.022(4) 0.013(4) 0.005(4) 0.005(4)
N2 0.020(4) 0.017(3) 0.022(3) 0.009(3) -0.001(3) 0.002(3)
O2 0.037(4) 0.043(4) 0.027(3) 0.024(3) -0.017(3) -0.009(3)
C3 0.020(4) 0.022(4) 0.024(4) 0.014(4) 0.000(4) 0.000(3)
N3 0.020(4) 0.026(4) 0.012(3) 0.009(3) -0.003(3) 0.001(3)
O3 0.040(4) 0.021(3) 0.021(3) 0.009(3) -0.011(3) -0.004(3)
C4 0.022(4) 0.021(4) 0.024(4) 0.009(4) -0.002(4) 0.000(3)
C5 0.028(5) 0.026(5) 0.026(5) 0.017(4) -0.011(4) -0.001(4)
C6 0.042(6) 0.028(5) 0.022(4) 0.014(4) -0.012(4) -0.007(4)
O1W 0.017(3) 0.038(4) 0.019(3) 0.008(3) -0.004(2) -0.001(3)
O2W 0.043(4) 0.023(3) 0.028(3) 0.015(3) 0.000(3) 0.006(3)
O3W 0.43(6) 0.42(6) 1.09(14) -0.39(7) -0.37(8) 0.13(5)
O4W 0.62(5) 0.075(10) 0.081(10) 0.020(8) -0.055(18) -0.056(17)
O5W 0.058(5) 0.056(5) 0.047(5) 0.025(4) -0.003(4) 0.005(4)
O4 0.116(8) 0.030(4) 0.047(5) 0.023(4) -0.045(5) -0.018(4)
O6 0.014(3) 0.034(3) 0.025(3) 0.017(3) -0.003(2) -0.001(2)
O5 0.015(3) 0.031(3) 0.022(3) 0.007(3) -0.005(2) -0.001(2)
C7 0.012(4) 0.026(4) 0.018(4) 0.014(4) -0.004(3) -0.004(3)
C8 0.010(4) 0.028(4) 0.021(4) 0.013(4) -0.002(3) 0.004(3)

loop_
_atom_type_symbol
_atom_type_description
_atom_type_scat_dispersion_real
_atom_type_scat_dispersion_imag
_atom_type_scat_source
C C 0.0033 0.0016 'International Tables Vol C Tables 4.2.6.8 and 6.1.1.4'
H H 0.0000 0.0000 'International Tables Vol C Tables 4.2.6.8 and 6.1.1.4'
N N 0.0061 0.0033 'International Tables Vol C Tables 4.2.6.8 and 6.1.1.4'
O O 0.0106 0.0060 'International Tables Vol C Tables 4.2.6.8 and 6.1.1.4'
Tm Tm -0.3139 5.2483 'International Tables Vol C Tables 4.2.6.8 and 6.1.1.4'

loop_
_geom_angle_atom_site_label_1
_geom_angle_atom_site_label_2
_geom_angle_atom_site_label_3
_geom_angle
_geom_angle_site_symmetry_1
_geom_angle_site_symmetry_3
N1 C1 C2 123.5(7) . 2_665
N1 C1 H1 118.3 . .
C2 C1 H1 118.3 2_665 .
C1 N1 C2 115.3(7) . .
C1 N1 Tm1 131.8(5) . .
C2 N1 Tm1 112.9(5) . .
C3 O1 Tm1 133.4(5) . .
O1 Tm1 O3 136.6(2) . .
O1 Tm1 O6 140.04(19) . 1_655
O3 Tm1 O6 76.1(2) . 1_655
O1 Tm1 O2W 84.1(2) . .
O3 Tm1 O2W 134.9(2) . .
O6 Tm1 O2W 80.0(2) 1_655 .
O1 Tm1 O1W 84.8(2) . .
O3 Tm1 O1W 78.0(2) . .
O6 Tm1 O1W 81.02(19) 1_655 .
O2W Tm1 O1W 134.8(2) . .
O1 Tm1 O5 72.4(2) . .
O3 Tm1 O5 96.0(2) . .
O6 Tm1 O5 136.83(19) 1_655 .
O2W Tm1 O5 76.4(2) . .
O1W Tm1 O5 139.7(2) . .
O1 Tm1 N2 71.5(2) . .
O3 Tm1 N2 65.1(2) . .
O6 Tm1 N2 135.1(2) 1_655 .
O2W Tm1 N2 144.1(2) . .
O1W Tm1 N2 69.9(2) . .
O5 Tm1 N2 71.5(2) . .
O1 Tm1 N3 131.1(2) . .
O3 Tm1 N3 69.7(2) . .
O6 Tm1 N3 74.8(2) 1_655 .
O2W Tm1 N3 67.4(2) . .
O1W Tm1 N3 143.2(2) . .
O5 Tm1 N3 62.94(19) . .
N2 Tm1 N3 109.6(2) . .
O1 Tm1 N1 62.69(19) . .
O3 Tm1 N1 139.8(2) . .
O6 Tm1 N1 77.36(19) 1_655 .
O2W Tm1 N1 67.5(2) . .
O1W Tm1 N1 68.5(2) . .
O5 Tm1 N1 123.8(2) . .
N2 Tm1 N1 119.4(2) . .
N3 Tm1 N1 130.0(2) . .
N1 C2 C1 121.2(8) . 2_665
N1 C2 C3 115.4(7) . .
C1 C2 C3 123.4(7) 2_665 .
C4 N2 C5 116.4(7) . .
C4 N2 Tm1 114.6(5) . .
C5 N2 Tm1 129.0(5) . .
O2 C3 O1 125.5(7) . .
O2 C3 C2 118.9(7) . .
O1 C3 C2 115.6(7) . .
C7 N3 C8 116.5(7) . .
C7 N3 Tm1 113.4(5) . .
C8 N3 Tm1 128.3(5) . .
C6 O3 Tm1 128.4(5) . .
N2 C4 C5 121.9(8) . 2
N2 C4 C6 115.6(7) . .
C5 C4 C6 122.5(7) 2 .
N2 C5 C4 121.7(7) . 2
N2 C5 H5 119.1 . .
C4 C5 H5 119.1 2 .
O4 C6 O3 125.7(8) . .
O4 C6 C4 118.0(8) . .
O3 C6 C4 116.2(7) . .
Tm1 O1W H1W 108.8 . .
Tm1 O1W H2W 120.1 . .
H1W O1W H2W 109.1 . .
Tm1 O2W H3W 122.4 . .
Tm1 O2W H4W 123.9 . .
H3W O2W H4W 109.1 . .
H5W O3W H6W 113.2 . .
H7W O4W H8W 114.3 . .
H9W O5W H10W 109.2 . .
C9 O6 Tm1 135.4(5) . 1_455
C9 O5 Tm1 124.3(5) . .
N3 C7 C8 121.9(7) . 2_566
N3 C7 C9 115.0(7) . .
C8 C7 C9 123.1(7) 2_566 .
N3 C8 C7 121.6(7) . 2_566
N3 C8 H8 119.2 . .
C7 C8 H8 119.2 2_566 .
O6 C9 O5 124.1(7) . .
O6 C9 C7 120.0(7) . .
O5 C9 C7 115.9(7) . .

loop_
_geom_bond_atom_site_label_1
_geom_bond_atom_site_label_2
_geom_bond_distance
_geom_bond_site_symmetry_2
C1 N1 1.329(10) .
C1 C2 1.366(11) 2_665
C1 H1 0.9300 .
N1 C2 1.356(10) .
N1 Tm1 2.740(6) .
O1 C3 1.262(9) .
O1 Tm1 2.283(5) .
Tm1 O3 2.298(6) .
Tm1 O6 2.329(5) 1_655
Tm1 O2W 2.350(6) .
Tm1 O1W 2.354(6) .
Tm1 O5 2.355(6) .
Tm1 N2 2.586(6) .
Tm1 N3 2.620(6) .
C2 C1 1.366(11) 2_665
C2 C3 1.515(11) .
N2 C4 1.337(10) .
N2 C5 1.341(10) .
O2 C3 1.234(10) .
N3 C7 1.332(10) .
N3 C8 1.341(10) .
O3 C6 1.245(10) .
C4 C5 1.397(11) 2
C4 C6 1.509(11) .
C5 C4 1.397(11) 2
C5 H5 0.9300 .
C6 O4 1.230(11) .
O1W H1W 0.8400 .
O1W H2W 0.8400 .
O2W H3W 0.8400 .
O2W H4W 0.8400 .
O3W H5W 0.8203 .
O3W H6W 0.8212 .
O4W H7W 0.8164 .
O4W H8W 0.8175 .
O5W H9W 0.8400 .
O5W H10W 0.8401 .
O6 C9 1.260(9) .
O6 Tm1 2.329(5) 1_455
O5 C9 1.266(9) .
C7 C8 1.380(11) 2_566
C7 C9 1.491(11) .
C8 C7 1.380(11) 2_566
C8 H8 0.9300 .

loop_
_geom_hbond_atom_site_label_D
_geom_hbond_atom_site_label_H
_geom_hbond_atom_site_label_A
_geom_hbond_distance_DH
_geom_hbond_distance_HA
_geom_hbond_distance_DA
_geom_hbond_angle_DHA
_geom_hbond_site_symmetry_A
O2W H4W O2 0.84 1.90 2.712(8) 163.7 2_565
O2W H3W O4W 0.84 1.83 2.608(15) 153.1 2_666
O1W H2W O5W 0.84 1.97 2.792(9) 164.6 2_665
O1W H1W O5 0.84 1.90 2.694(8) 158.0 1_655
